data_2000067
loop_
_publ_author_name
'Averbuch-Pouchot, M. T.'
'Durif, A.'

_publ_section_title
;
 Crystal structure of bis(ethanolammonium)-dihydrogeno-diphosphate:
 (NH~3^-^~C~2~H~4^-^~OH)~2~H~2~P~2~O~7~
;
_journal_coden_ASTM EJSCE5
_journal_issue 3
_journal_name_full
;
 European Journal of Solid State and Inorganic Chemistry
;
_journal_page_first 411
_journal_page_last 418
_journal_volume 29
_journal_year 1992
_chemical_formula_sum 'C4 H18 N2 O9 P2'
_space_group_IT_number 2
_symmetry_cell_setting triclinic
_symmetry_Int_Tables_number 2
_symmetry_space_group_name_Hall '-P 1'
_symmetry_space_group_name_H-M 'P -1'
_cell_angle_alpha 107.82(3)
_cell_angle_beta 93.16(3)
_cell_angle_gamma 94.14(3)
_cell_formula_units_Z 2
_cell_length_a 9.003(1)
_cell_length_b 8.772(1)
_cell_length_c 8.151(1)
_cell_volume 609.212
_diffrn_ambient_temperature ?
_exptl_crystal_density_diffrn 1.636
_refine_ls_R_factor_gt 0.035
_refine_ls_wR_factor_gt 0.035
_cod_database_code 2000067

loop_
_symmetry_equiv_pos_site_id
_symmetry_equiv_pos_as_xyz
1 x,y,z
2 -x,-y,-z

loop_
_atom_site_label
_atom_site_type_symbol
_atom_site_fract_x
_atom_site_fract_y
_atom_site_fract_z
P1 P 0.74922(5) 0.35875(5) 0.34925(6)
P2 P 0.72627(5) 0.64305(5) 0.65360(6)
O1 O 0.6822(2) 0.5204(2) 0.4611(2)
O2 O 0.7657(2) 0.2480(2) 0.4547(2)
O3 O 0.8877(1) 0.4077(2) 0.2766(2)
O4 O 0.6243(2) 0.2902(2) 0.1983(2)
O5 O 0.8853(2) 0.7232(2) 0.6470(2)
O6 O 0.7217(2) 0.5527(2) 0.7802(2)
O7 O 0.6196(1) 0.7707(2) 0.6678(2)
N1 N 0.4715(2) 0.7232(2) 0.3031(2)
N2 N -0.0012(2) 0.7187(2) 0.2927(2)
O8 O 0.7500(2) 0.9186(2) 0.3276(2)
O9 O 0.2475(2) 0.9214(2) 0.2525(2)
C1 C 0.5689(2) 0.7100(2) 0.1582(3)
C2 C 0.6512(3) 0.8713(3) 0.1751(3)
C3 C 0.0494(2) 0.7190(2) 0.1220(3)
C4 C 0.1202(3) 0.8840(2) 0.1317(3)
H1 H 0.546(4) 0.273(4) 0.239(4)
H2 H 0.955(4) 0.678(4) 0.688(4)
H3 H 0.769(4) 1.026(4) 0.355(5)
H4 H 0.277(4) 1.027(4) 0.284(4)
H5 H 0.532(3) 0.759(3) 0.408(4)
H6 H 0.409(3) 0.800(4) 0.304(4)
H7 H 0.411(4) 0.623(4) 0.272(4)
H8 H -0.044(3) 0.616(3) 0.289(4)
H9 H -0.057(4) 0.798(4) 0.336(4)
H10 H 0.077(4) 0.729(4) 0.367(4)
H11 H 0.637(3) 0.626(3) 0.156(4)
H12 H 0.506(3) 0.670(3) 0.050(4)
H13 H 0.584(3) 0.952(3) 0.188(4)
H14 H 0.712(4) 0.854(4) 0.064(4)
H15 H 0.125(3) 0.628(3) 0.093(4)
H16 H -0.036(3) 0.698(3) 0.044(4)
H17 H 0.141(3) 0.874(4) 0.012(4)
H18 H 0.048(3) 0.958(3) 0.162(4)

loop_
_atom_type_symbol
_atom_type_radius_bond
C 0.68
H 0.23
N 0.68
O 0.68
P 1.05
